data_4505220
loop_
_publ_author_name
'Chmielewski, Micha\/l J.'
'Dobrzycki, \/Lukasz'
'Jurczak, Janusz'
'Wo\'zniak, Krzysztof'

_publ_section_title
;
 Unusual Anion&#x2212;Anion Assembly inside a Macrocycle-Defined Channel
 in the Crystal Lattice
;
_journal_issue 4
_journal_name_full 'Crystal Growth &amp; Design'
_journal_page_first 1339
_journal_paper_doi 10.1021/cg0501938
_journal_volume 5
_journal_year 2005
_chemical_formula_moiety 'C24 H30 N6 O4, C16 H36 N, C7 H5 O2, H2 O'
_chemical_formula_sum 'C47 H73 N7 O7'
_chemical_formula_weight 848.12
_chemical_name_systematic
; 
 ? 
;
_space_group_IT_number 33
_symmetry_cell_setting orthorhombic
_symmetry_space_group_name_Hall 'P 2c -2n'
_symmetry_space_group_name_H-M 'P n a 21'
_atom_sites_solution_hydrogens geom
_atom_sites_solution_primary direct
_atom_sites_solution_secondary difmap
_audit_creation_method SHELXL-97
_cell_angle_alpha 90.00
_cell_angle_beta 90.00
_cell_angle_gamma 90.00
_cell_formula_units_Z 4
_cell_length_a 36.4719(18)
_cell_length_b 16.3165(9)
_cell_length_c 7.8470(6)
_cell_measurement_temperature 100(2)
_cell_volume 4669.7(5)
_computing_cell_refinement CrysAlisRED
_computing_data_collection CrysAlisCCD
_computing_data_reduction CryAlisRED
_computing_molecular_graphics Diamond
_computing_publication_material SHELXTL-97
_computing_structure_refinement 'SHELXL-97 (Sheldrick, 1997)'
_computing_structure_solution 'SHELXS-97 (Sheldrick, 1990)'
_diffrn_ambient_temperature 100(2)
_diffrn_detector_area_resol_mean 1024
_diffrn_measured_fraction_theta_full 0.955
_diffrn_measured_fraction_theta_max 0.955
_diffrn_measurement_device_type KM4CCD
_diffrn_measurement_method 'omega scan'
_diffrn_radiation_monochromator graphite
_diffrn_radiation_source 'fine-focus sealed tube'
_diffrn_radiation_type MoK\a
_diffrn_radiation_wavelength 0.71073
_diffrn_reflns_av_R_equivalents 0.0871
_diffrn_reflns_av_sigmaI/netI 0.0671
_diffrn_reflns_limit_h_max 49
_diffrn_reflns_limit_h_min -47
_diffrn_reflns_limit_k_max 21
_diffrn_reflns_limit_k_min -21
_diffrn_reflns_limit_l_max 10
_diffrn_reflns_limit_l_min -9
_diffrn_reflns_number 42460
_diffrn_reflns_theta_full 28.81
_diffrn_reflns_theta_max 28.81
_diffrn_reflns_theta_min 2.74
_diffrn_standards_decay_% 2
_diffrn_standards_interval_count '50 frames'
_diffrn_standards_number '1 frame'
_exptl_absorpt_coefficient_mu 0.081
_exptl_absorpt_correction_type none
_exptl_crystal_colour colourless
_exptl_crystal_density_diffrn 1.206
_exptl_crystal_density_method 'not measured'
_exptl_crystal_description prismatic
_exptl_crystal_F_000 1840
_exptl_crystal_size_max 0.96
_exptl_crystal_size_mid 0.14
_exptl_crystal_size_min 0.09
_refine_diff_density_max 0.310
_refine_diff_density_min -0.321
_refine_diff_density_rms 0.091
_refine_ls_abs_structure_details 'Flack H D (1983), Acta Cryst. A39, 876-881'
_refine_ls_abs_structure_Flack 0(10)
_refine_ls_extinction_coef 0.0058(7)
_refine_ls_extinction_expression Fc^*^=kFc[1+0.001xFc^2^\l^3^/sin(2\q)]^-1/4^
_refine_ls_extinction_method SHELXL
_refine_ls_goodness_of_fit_ref 1.039
_refine_ls_hydrogen_treatment mixed
_refine_ls_matrix_type full
_refine_ls_number_parameters 839
_refine_ls_number_reflns 6240
_refine_ls_number_restraints 1
_refine_ls_restrained_S_all 1.039
_refine_ls_R_factor_all 0.0767
_refine_ls_R_factor_gt 0.0509
_refine_ls_shift/su_max 0.000
_refine_ls_shift/su_mean 0.000
_refine_ls_structure_factor_coef Fsqd
_refine_ls_weighting_details 'calc w=1/[\s^2^(Fo^2^)+(0.0702P)^2^+0.0000P] where P=(Fo^2^+2Fc^2^)/3'
_refine_ls_weighting_scheme calc
_refine_ls_wR_factor_gt 0.1088
_refine_ls_wR_factor_ref 0.1295
_reflns_number_gt 4749
_reflns_number_total 6240
_reflns_threshold_expression >2sigma(I)
_cod_data_source_file cg0501938si20050428_011006.cif
_cod_data_source_block 1
_cod_depositor_comments
;
The following automatic conversions were performed:

'_symmetry_cell_setting' value 'Orthorhombic' changed to
'orthorhombic' according to
/home/saulius/struct/CIF-dictionaries/cif_core.dic dictionary named
'cif_core.dic' version 2.4.1 from 2010-06-29.

Automatic conversion script
Id: cif_fix_values 1715 2011-07-08 13:25:40Z adriana 
;
_cod_original_sg_symbol_H-M Pna2(1)
_cod_database_code 4505220

loop_
_symmetry_equiv_pos_as_xyz
'x, y, z'
'-x, -y, z+1/2'
'x+1/2, -y+1/2, z'
'-x+1/2, y+1/2, z+1/2'

loop_
_atom_site_label
_atom_site_type_symbol
_atom_site_fract_x
_atom_site_fract_y
_atom_site_fract_z
_atom_site_U_iso_or_equiv
_atom_site_adp_type
_atom_site_occupancy
_atom_site_symmetry_multiplicity
_atom_site_calc_flag
_atom_site_refinement_flags
O1BE O -0.15842(6) -0.12596(14) -0.6017(3) 0.0294(5) Uani 1 1 d .
O2BE O -0.10636(6) -0.19835(14) -0.5942(3) 0.0291(5) Uani 1 1 d .
C1BE C -0.13457(9) -0.1677(2) -0.5217(5) 0.0250(7) Uani 1 1 d .
C2BE C -0.13903(9) -0.1789(2) -0.3306(5) 0.0256(7) Uani 1 1 d .
C3BE C -0.16928(10) -0.1453(2) -0.2483(5) 0.0292(8) Uani 1 1 d .
C4BE C -0.17195(10) -0.1501(2) -0.0726(5) 0.0327(8) Uani 1 1 d .
C5BE C -0.14525(11) -0.1878(2) 0.0198(5) 0.0323(8) Uani 1 1 d .
C6BE C -0.11533(11) -0.2232(2) -0.0610(5) 0.0342(9) Uani 1 1 d .
C7BE C -0.11267(10) -0.2192(2) -0.2368(5) 0.0306(8) Uani 1 1 d .
H3BE H -0.1867(11) -0.118(2) -0.307(6) 0.039(11) Uiso 1 1 d .
H4BE H -0.1935(13) -0.129(3) -0.025(6) 0.053(13) Uiso 1 1 d .
H5BE H -0.1419(8) -0.1852(18) 0.134(5) 0.011(7) Uiso 1 1 d .
H6BE H -0.0975(10) -0.240(2) 0.007(5) 0.025(10) Uiso 1 1 d .
H7BE H -0.0942(10) -0.243(2) -0.302(5) 0.026(9) Uiso 1 1 d .
N1 N -0.14800(7) 0.01666(18) -0.8176(4) 0.0271(6) Uani 1 1 d .
H1 H -0.1589 -0.0277 -0.7791 0.033 Uiso 1 1 calc R
C2 C -0.16794(8) 0.0845(2) -0.8283(4) 0.0249(7) Uani 1 1 d .
O1 O -0.15736(6) 0.15148(15) -0.8811(3) 0.0323(6) Uani 1 1 d .
C3 C -0.20702(8) 0.0755(2) -0.7621(4) 0.0238(7) Uani 1 1 d .
N4 N -0.21781(7) -0.00140(16) -0.7271(4) 0.0239(6) Uani 1 1 d .
C5 C -0.25218(8) -0.0128(2) -0.6696(4) 0.0247(7) Uani 1 1 d .
C6 C -0.26287(8) -0.1002(2) -0.6279(4) 0.0252(7) Uani 1 1 d .
O2 O -0.29511(6) -0.11786(15) -0.5967(4) 0.0315(6) Uani 1 1 d .
N7 N -0.23493(8) -0.15248(17) -0.6257(4) 0.0282(7) Uani 1 1 d .
C8 C -0.23702(9) -0.2385(2) -0.5810(5) 0.0276(7) Uani 1 1 d .
C9 C -0.22170(10) -0.2938(2) -0.7204(5) 0.0279(7) Uani 1 1 d .
C10 C -0.21196(9) -0.3795(2) -0.6569(5) 0.0270(7) Uani 1 1 d .
C11 C -0.17397(9) -0.3835(2) -0.5723(5) 0.0269(7) Uani 1 1 d .
C12 C -0.14324(9) -0.3865(2) -0.7039(5) 0.0278(8) Uani 1 1 d .
N13 N -0.10699(7) -0.37369(18) -0.6299(4) 0.0266(6) Uani 1 1 d .
C14 C -0.08238(8) -0.4337(2) -0.6071(4) 0.0241(7) Uani 1 1 d .
O3 O -0.08705(6) -0.50648(14) -0.6451(3) 0.0300(5) Uani 1 1 d .
C15 C -0.04664(8) -0.40663(19) -0.5271(4) 0.0233(7) Uani 1 1 d .
N16 N -0.04232(7) -0.32596(16) -0.4993(4) 0.0225(6) Uani 1 1 d .
C17 C -0.01086(8) -0.3005(2) -0.4284(4) 0.0236(7) Uani 1 1 d .
C18 C -0.00697(9) -0.2090(2) -0.4012(5) 0.0250(7) Uani 1 1 d .
O4 O 0.02094(6) -0.17989(14) -0.3352(4) 0.0331(6) Uani 1 1 d .
N19 N -0.03582(7) -0.16354(17) -0.4522(4) 0.0258(6) Uani 1 1 d .
C20 C -0.03665(9) -0.0749(2) -0.4278(5) 0.0281(7) Uani 1 1 d .
C21 C -0.02287(9) -0.0278(2) -0.5842(5) 0.0294(8) Uani 1 1 d .
C22 C -0.04840(9) -0.0329(2) -0.7374(5) 0.0294(8) Uani 1 1 d .
C23 C -0.08451(9) 0.0111(2) -0.7093(5) 0.0289(8) Uani 1 1 d .
C24 C -0.10925(9) 0.0100(2) -0.8648(5) 0.0273(7) Uani 1 1 d .
C25 C -0.22936(9) 0.1436(2) -0.7405(5) 0.0282(7) Uani 1 1 d .
C26 C -0.26484(9) 0.1310(2) -0.6811(5) 0.0313(8) Uani 1 1 d .
C27 C -0.27667(9) 0.0516(2) -0.6458(5) 0.0291(8) Uani 1 1 d .
C28 C -0.02003(9) -0.4641(2) -0.4865(5) 0.0267(7) Uani 1 1 d .
C29 C 0.01195(9) -0.4370(2) -0.4113(5) 0.0287(8) Uani 1 1 d .
C30 C 0.01693(9) -0.3543(2) -0.3828(5) 0.0259(7) Uani 1 1 d .
H7 H -0.2160(10) -0.139(2) -0.636(5) 0.024(10) Uiso 1 1 d .
H8A H -0.2246(9) -0.248(2) -0.468(5) 0.018(8) Uiso 1 1 d .
H8B H -0.2625(10) -0.252(2) -0.550(5) 0.030(10) Uiso 1 1 d .
H9A H -0.2006(9) -0.2660(18) -0.771(4) 0.014(8) Uiso 1 1 d .
H9B H -0.2387(9) -0.2920(19) -0.804(5) 0.014(8) Uiso 1 1 d .
H10A H -0.2116(9) -0.417(2) -0.743(5) 0.025(9) Uiso 1 1 d .
H10B H -0.2301(10) -0.391(2) -0.572(5) 0.024(9) Uiso 1 1 d .
H11A H -0.1714(8) -0.3337(19) -0.493(4) 0.011(7) Uiso 1 1 d .
H11B H -0.1742(11) -0.427(3) -0.491(6) 0.049(12) Uiso 1 1 d .
H12A H -0.1478(8) -0.3446(19) -0.803(5) 0.016(8) Uiso 1 1 d .
H12B H -0.1445(9) -0.437(2) -0.766(5) 0.024(9) Uiso 1 1 d .
H13 H -0.1027(9) -0.322(2) -0.602(5) 0.022(9) Uiso 1 1 d .
H19 H -0.0565(11) -0.184(2) -0.494(6) 0.043(12) Uiso 1 1 d .
H20A H -0.0648(10) -0.058(2) -0.391(5) 0.029(9) Uiso 1 1 d .
H20B H -0.0209(11) -0.060(2) -0.322(6) 0.047(12) Uiso 1 1 d .
H21A H 0.0017(10) -0.049(2) -0.624(5) 0.028(9) Uiso 1 1 d .
H21B H -0.0206(9) 0.031(2) -0.559(5) 0.030(9) Uiso 1 1 d .
H22A H -0.0545(10) -0.086(2) -0.770(5) 0.031(10) Uiso 1 1 d .
H22B H -0.0376(9) -0.007(2) -0.833(5) 0.021(9) Uiso 1 1 d .
H23A H -0.0971(11) -0.018(3) -0.609(6) 0.048(12) Uiso 1 1 d .
H23B H -0.0800(9) 0.069(2) -0.674(5) 0.025(9) Uiso 1 1 d .
H24A H -0.1040(9) -0.037(2) -0.931(5) 0.026(9) Uiso 1 1 d .
H24B H -0.1029(8) 0.053(2) -0.942(5) 0.016(8) Uiso 1 1 d .
H25 H -0.2206(10) 0.199(2) -0.771(6) 0.042(11) Uiso 1 1 d .
H26 H -0.2822(9) 0.180(2) -0.669(4) 0.018(8) Uiso 1 1 d .
H27 H -0.3013(10) 0.040(2) -0.613(5) 0.034(10) Uiso 1 1 d .
H28 H -0.0243(9) -0.526(2) -0.519(5) 0.028(9) Uiso 1 1 d .
H29 H 0.0300(11) -0.478(3) -0.382(6) 0.045(12) Uiso 1 1 d .
H30 H 0.0374(11) -0.335(2) -0.342(5) 0.031(10) Uiso 1 1 d .
N31 N -0.38262(7) -0.21051(16) -0.8586(3) 0.0212(6) Uani 1 1 d .
C32 C -0.38156(9) -0.1508(2) -0.7103(4) 0.0221(7) Uani 1 1 d .
C33 C -0.40039(10) -0.0688(2) -0.7379(5) 0.0274(7) Uani 1 1 d .
C34 C -0.39493(10) -0.0155(2) -0.5799(5) 0.0287(8) Uani 1 1 d .
C35 C -0.41427(13) 0.0669(2) -0.5961(6) 0.0400(10) Uani 1 1 d .
C36 C -0.36353(9) -0.1760(2) -1.0155(4) 0.0232(7) Uani 1 1 d .
C37 C -0.32300(9) -0.1573(2) -0.9979(5) 0.0271(8) Uani 1 1 d .
C38 C -0.30872(9) -0.1235(2) -1.1651(5) 0.0297(8) Uani 1 1 d .
C39 C -0.26757(10) -0.1076(3) -1.1586(6) 0.0351(9) Uani 1 1 d .
C40 C -0.36369(9) -0.2875(2) -0.7927(4) 0.0236(7) Uani 1 1 d .
C41 C -0.36038(10) -0.3569(2) -0.9199(5) 0.0292(8) Uani 1 1 d .
C42 C -0.34445(9) -0.4341(2) -0.8347(5) 0.0277(8) Uani 1 1 d .
C43 C -0.30507(10) -0.4230(3) -0.7722(6) 0.0324(8) Uani 1 1 d .
C44 C -0.42181(8) -0.2274(2) -0.9165(5) 0.0232(7) Uani 1 1 d .
C45 C -0.44719(9) -0.2650(2) -0.7853(5) 0.0296(8) Uani 1 1 d .
C46 C -0.48557(9) -0.2782(2) -0.8624(6) 0.0323(8) Uani 1 1 d .
C47 C -0.50467(11) -0.1996(3) -0.9166(6) 0.0391(9) Uani 1 1 d .
H32A H -0.3897(9) -0.181(2) -0.610(5) 0.021(8) Uiso 1 1 d .
H32B H -0.3533(9) -0.1417(19) -0.684(4) 0.021(8) Uiso 1 1 d .
H33A H -0.4288(11) -0.074(2) -0.758(6) 0.046(11) Uiso 1 1 d .
H33B H -0.3904(10) -0.040(2) -0.828(6) 0.033(10) Uiso 1 1 d .
H34A H -0.4037(9) -0.046(2) -0.481(5) 0.025(9) Uiso 1 1 d .
H34B H -0.3669(12) -0.004(3) -0.558(6) 0.052(12) Uiso 1 1 d .
H35A H -0.4449(11) 0.060(2) -0.616(6) 0.042(11) Uiso 1 1 d .
H35B H -0.4057(12) 0.093(3) -0.674(7) 0.043(13) Uiso 1 1 d .
H35C H -0.4121(10) 0.103(2) -0.487(6) 0.033(10) Uiso 1 1 d .
H36A H -0.3775(9) -0.124(2) -1.041(4) 0.019(9) Uiso 1 1 d .
H36B H -0.3664(8) -0.2180(19) -1.100(4) 0.014(7) Uiso 1 1 d .
H37A H -0.3178(8) -0.1201(19) -0.908(5) 0.016(8) Uiso 1 1 d .
H37B H -0.3099(10) -0.202(2) -0.966(6) 0.037(11) Uiso 1 1 d .
H38A H -0.3191(10) -0.075(2) -1.199(5) 0.033(10) Uiso 1 1 d .
H38B H -0.3127(10) -0.165(2) -1.252(6) 0.036(11) Uiso 1 1 d .
H39A H -0.2609(9) -0.073(2) -1.068(5) 0.021(9) Uiso 1 1 d .
H39B H -0.2536(11) -0.162(3) -1.139(6) 0.046(11) Uiso 1 1 d .
H39C H -0.2603(10) -0.085(2) -1.257(6) 0.033(11) Uiso 1 1 d .
H40A H -0.3392(9) -0.2728(19) -0.751(5) 0.019(8) Uiso 1 1 d .
H40B H -0.3781(9) -0.310(2) -0.695(5) 0.028(9) Uiso 1 1 d .
H41A H -0.3453(9) -0.340(2) -1.010(5) 0.025(9) Uiso 1 1 d .
H41B H -0.3864(10) -0.372(2) -0.958(5) 0.031(10) Uiso 1 1 d .
H42A H -0.3491(9) -0.480(2) -0.908(5) 0.021(9) Uiso 1 1 d .
H42B H -0.3651(13) -0.450(3) -0.752(7) 0.066(15) Uiso 1 1 d .
H43A H -0.3044(11) -0.368(3) -0.684(6) 0.050(12) Uiso 1 1 d .
H43B H -0.2968(11) -0.470(3) -0.723(6) 0.048(12) Uiso 1 1 d .
H43C H -0.2908(14) -0.399(3) -0.851(8) 0.068(16) Uiso 1 1 d .
H44A H -0.4208(9) -0.264(2) -1.014(5) 0.019(8) Uiso 1 1 d .
H44B H -0.4322(9) -0.172(2) -0.960(5) 0.024(9) Uiso 1 1 d .
H45A H -0.4364(9) -0.322(2) -0.741(5) 0.027(9) Uiso 1 1 d .
H45B H -0.4483(9) -0.228(2) -0.685(5) 0.023(9) Uiso 1 1 d .
H46A H -0.4839(11) -0.318(3) -0.948(6) 0.049(13) Uiso 1 1 d .
H46B H -0.5008(11) -0.306(2) -0.778(6) 0.044(11) Uiso 1 1 d .
H47A H -0.5303(12) -0.204(2) -0.950(6) 0.050(12) Uiso 1 1 d .
H47B H -0.4928(11) -0.177(2) -1.021(6) 0.041(11) Uiso 1 1 d .
H47C H -0.5034(12) -0.148(3) -0.832(7) 0.057(14) Uiso 1 1 d .
O1S O -0.40742(7) -0.26118(16) -0.3598(4) 0.0324(6) Uani 1 1 d .
H1S H -0.4263(12) -0.291(2) -0.347(6) 0.037(11) Uiso 1 1 d .
H2S H -0.3894(16) -0.297(4) -0.373(8) 0.084(19) Uiso 1 1 d .

loop_
_atom_site_aniso_label
_atom_site_aniso_U_11
_atom_site_aniso_U_22
_atom_site_aniso_U_33
_atom_site_aniso_U_23
_atom_site_aniso_U_13
_atom_site_aniso_U_12
O1BE 0.0206(11) 0.0297(12) 0.0379(14) 0.0016(11) -0.0049(11) 0.0016(9)
O2BE 0.0207(11) 0.0290(13) 0.0375(14) -0.0001(11) -0.0008(11) 0.0016(9)
C1BE 0.0219(16) 0.0229(16) 0.0301(18) -0.0030(14) -0.0019(14) -0.0025(14)
C2BE 0.0214(16) 0.0208(16) 0.035(2) -0.0024(14) -0.0006(14) -0.0017(13)
C3BE 0.0238(17) 0.0273(18) 0.037(2) -0.0056(16) -0.0026(16) 0.0001(15)
C4BE 0.0239(17) 0.0305(19) 0.044(2) -0.0028(17) 0.0082(17) -0.0011(15)
C5BE 0.040(2) 0.0308(19) 0.026(2) 0.0010(15) 0.0093(17) -0.0051(16)
C6BE 0.0315(19) 0.032(2) 0.039(2) 0.0044(17) -0.0009(17) 0.0037(16)
C7BE 0.0264(18) 0.0299(19) 0.035(2) -0.0021(16) 0.0072(16) 0.0019(15)
N1 0.0197(13) 0.0307(15) 0.0311(16) 0.0026(13) 0.0018(12) -0.0037(12)
C2 0.0191(15) 0.0301(18) 0.0256(18) 0.0062(14) -0.0043(14) -0.0036(13)
O1 0.0254(12) 0.0315(13) 0.0401(15) 0.0105(12) -0.0032(11) -0.0066(10)
C3 0.0210(15) 0.0277(17) 0.0228(17) 0.0013(14) -0.0056(13) -0.0006(13)
N4 0.0201(13) 0.0294(14) 0.0221(14) 0.0027(12) -0.0015(12) -0.0021(11)
C5 0.0183(14) 0.0330(17) 0.0229(16) 0.0036(14) -0.0015(13) -0.0018(13)
C6 0.0215(16) 0.0311(18) 0.0229(17) -0.0003(14) 0.0000(14) -0.0032(13)
O2 0.0179(11) 0.0377(13) 0.0387(14) 0.0053(12) -0.0002(11) -0.0054(10)
N7 0.0163(14) 0.0269(15) 0.0413(19) 0.0041(13) 0.0012(14) -0.0040(12)
C8 0.0226(17) 0.0258(18) 0.0343(19) 0.0050(15) 0.0014(16) -0.0011(14)
C9 0.0220(16) 0.0306(19) 0.0312(19) -0.0003(16) 0.0003(16) -0.0042(14)
C10 0.0217(16) 0.0287(18) 0.0306(19) -0.0051(16) 0.0010(15) -0.0043(14)
C11 0.0234(16) 0.0284(18) 0.0289(19) 0.0004(16) -0.0014(15) -0.0034(14)
C12 0.0217(16) 0.0287(18) 0.033(2) -0.0033(16) 0.0018(14) -0.0039(14)
N13 0.0194(13) 0.0236(15) 0.0367(18) -0.0020(13) -0.0004(12) -0.0040(11)
C14 0.0247(16) 0.0241(17) 0.0235(17) 0.0025(13) 0.0034(14) -0.0028(13)
O3 0.0307(13) 0.0258(12) 0.0334(14) -0.0031(11) -0.0004(11) -0.0043(10)
C15 0.0211(15) 0.0230(16) 0.0256(17) 0.0011(14) 0.0038(13) 0.0003(13)
N16 0.0182(13) 0.0239(14) 0.0254(14) 0.0009(12) 0.0038(11) -0.0015(10)
C17 0.0188(15) 0.0252(16) 0.0266(17) 0.0011(14) 0.0024(13) -0.0003(12)
C18 0.0201(15) 0.0274(17) 0.0277(18) -0.0009(14) -0.0002(14) -0.0001(13)
O4 0.0185(11) 0.0322(13) 0.0486(16) -0.0083(12) -0.0081(11) -0.0013(10)
N19 0.0183(13) 0.0242(14) 0.0349(17) -0.0039(12) -0.0010(13) -0.0013(11)
C20 0.0237(17) 0.0245(18) 0.036(2) -0.0039(15) -0.0011(15) 0.0003(14)
C21 0.0202(17) 0.0246(18) 0.043(2) -0.0005(16) -0.0013(16) -0.0022(13)
C22 0.0238(17) 0.0260(18) 0.038(2) 0.0000(17) 0.0039(16) 0.0006(14)
C23 0.0254(17) 0.0266(18) 0.035(2) -0.0023(16) -0.0020(15) 0.0004(14)
C24 0.0181(16) 0.0340(19) 0.0297(19) 0.0007(17) 0.0037(14) -0.0005(14)
C25 0.0268(17) 0.0304(18) 0.0275(18) 0.0025(15) -0.0051(15) 0.0006(15)
C26 0.0251(17) 0.038(2) 0.031(2) 0.0002(16) -0.0048(15) 0.0099(15)
C27 0.0198(16) 0.0376(19) 0.0297(19) -0.0017(16) -0.0016(15) 0.0033(14)
C28 0.0244(16) 0.0248(17) 0.0310(19) 0.0043(14) 0.0073(15) 0.0013(14)
C29 0.0239(17) 0.0278(17) 0.0344(19) 0.0020(16) 0.0020(15) 0.0034(14)
C30 0.0174(16) 0.0302(18) 0.0302(19) 0.0023(15) 0.0009(14) -0.0011(14)
N31 0.0183(12) 0.0222(13) 0.0230(14) -0.0011(12) 0.0007(11) 0.0005(10)
C32 0.0211(16) 0.0237(16) 0.0215(16) -0.0002(13) -0.0004(14) 0.0015(13)
C33 0.0291(18) 0.0251(17) 0.0279(18) -0.0008(15) -0.0015(16) 0.0032(14)
C34 0.0273(18) 0.0268(18) 0.0322(19) -0.0031(16) -0.0002(16) -0.0002(14)
C35 0.054(3) 0.028(2) 0.038(2) -0.0034(19) 0.001(2) 0.0047(18)
C36 0.0213(16) 0.0255(17) 0.0227(16) 0.0005(15) 0.0009(13) -0.0040(14)
C37 0.0193(16) 0.0312(19) 0.031(2) 0.0006(16) -0.0013(15) -0.0019(15)
C38 0.0256(17) 0.0294(19) 0.034(2) 0.0015(17) 0.0058(16) -0.0012(15)
C39 0.0281(19) 0.043(2) 0.034(2) -0.001(2) 0.0065(17) -0.0078(17)
C40 0.0207(16) 0.0249(17) 0.0253(17) 0.0017(14) -0.0018(14) 0.0023(13)
C41 0.0311(19) 0.0264(18) 0.0300(19) -0.0041(15) -0.0009(16) 0.0050(15)
C42 0.0248(17) 0.0234(17) 0.035(2) -0.0031(16) -0.0025(16) -0.0007(14)
C43 0.0250(18) 0.029(2) 0.043(2) -0.0014(18) -0.0010(17) 0.0009(16)
C44 0.0169(15) 0.0279(17) 0.0248(17) -0.0035(15) -0.0025(13) -0.0006(13)
C45 0.0220(16) 0.037(2) 0.030(2) 0.0013(16) -0.0009(15) -0.0055(15)
C46 0.0204(17) 0.037(2) 0.039(2) 0.0016(18) 0.0024(16) -0.0078(15)
C47 0.0217(19) 0.051(3) 0.044(2) 0.008(2) -0.0005(18) 0.0042(17)
O1S 0.0226(12) 0.0327(14) 0.0419(15) 0.0004(12) 0.0010(12) -0.0002(12)

loop_
_atom_type_symbol
_atom_type_description
_atom_type_scat_dispersion_real
_atom_type_scat_dispersion_imag
_atom_type_scat_source
C C 0.0033 0.0000 'International Tables Vol C Tables 4.2.6.8 and 6.1.1.4'
H H 0.0000 0.0000 'International Tables Vol C Tables 4.2.6.8 and 6.1.1.4'
N N 0.0061 0.0000 'International Tables Vol C Tables 4.2.6.8 and 6.1.1.4'
O O 0.0106 0.0000 'International Tables Vol C Tables 4.2.6.8 and 6.1.1.4'

loop_
_geom_angle_atom_site_label_1
_geom_angle_atom_site_label_2
_geom_angle_atom_site_label_3
_geom_angle
O1BE C1BE O2BE 122.8(3)
O1BE C1BE C2BE 118.6(3)
O2BE C1BE C2BE 118.6(3)
C7BE C2BE C3BE 119.6(3)
C7BE C2BE C1BE 120.6(3)
C3BE C2BE C1BE 119.7(3)
C4BE C3BE C2BE 119.7(4)
C4BE C3BE H3BE 119(3)
C2BE C3BE H3BE 121(3)
C5BE C4BE C3BE 120.4(4)
C5BE C4BE H4BE 124(3)
C3BE C4BE H4BE 116(3)
C4BE C5BE C6BE 120.5(4)
C4BE C5BE H5BE 127(2)
C6BE C5BE H5BE 111(2)
C7BE C6BE C5BE 119.3(4)
C7BE C6BE H6BE 125(3)
C5BE C6BE H6BE 115(3)
C2BE C7BE C6BE 120.4(4)
C2BE C7BE H7BE 114(2)
C6BE C7BE H7BE 125(2)
C2 N1 C24 125.1(3)
C2 N1 H1 117.4
C24 N1 H1 117.4
O1 C2 N1 126.2(3)
O1 C2 C3 119.6(3)
N1 C2 C3 114.2(3)
N4 C3 C25 123.4(3)
N4 C3 C2 115.7(3)
C25 C3 C2 120.9(3)
C3 N4 C5 118.1(3)
N4 C5 C27 122.6(3)
N4 C5 C6 116.3(3)
C27 C5 C6 121.1(3)
O2 C6 N7 125.3(3)
O2 C6 C5 120.5(3)
N7 C6 C5 114.2(3)
C6 N7 C8 125.8(3)
C6 N7 H7 123(3)
C8 N7 H7 111(3)
N7 C8 C9 112.3(3)
N7 C8 H8A 109.6(19)
C9 C8 H8A 112.2(19)
N7 C8 H8B 109(2)
C9 C8 H8B 113(2)
H8A C8 H8B 100(3)
C8 C9 C10 113.1(3)
C8 C9 H9A 107.8(18)
C10 C9 H9A 111.9(18)
C8 C9 H9B 105(2)
C10 C9 H9B 115(2)
H9A C9 H9B 103(3)
C9 C10 C11 112.9(3)
C9 C10 H10A 112(2)
C11 C10 H10A 106(2)
C9 C10 H10B 105(2)
C11 C10 H10B 108(2)
H10A C10 H10B 113(3)
C12 C11 C10 111.8(3)
C12 C11 H11A 111.5(16)
C10 C11 H11A 108.0(16)
C12 C11 H11B 116(3)
C10 C11 H11B 108(2)
H11A C11 H11B 101(3)
N13 C12 C11 113.1(3)
N13 C12 H12A 110.3(17)
C11 C12 H12A 111.3(17)
N13 C12 H12B 112(2)
C11 C12 H12B 110(2)
H12A C12 H12B 100(3)
C14 N13 C12 123.7(3)
C14 N13 H13 123(2)
C12 N13 H13 113(2)
O3 C14 N13 125.3(3)
O3 C14 C15 120.0(3)
N13 C14 C15 114.8(3)
N16 C15 C28 122.9(3)
N16 C15 C14 117.1(3)
C28 C15 C14 120.1(3)
C17 N16 C15 118.1(3)
N16 C17 C30 122.4(3)
N16 C17 C18 116.4(3)
C30 C17 C18 121.2(3)
O4 C18 N19 123.8(3)
O4 C18 C17 120.9(3)
N19 C18 C17 115.3(3)
C18 N19 C20 121.5(3)
C18 N19 H19 125(3)
C20 N19 H19 113(3)
N19 C20 C21 112.6(3)
N19 C20 H20A 107.5(18)
C21 C20 H20A 113.1(19)
N19 C20 H20B 109(2)
C21 C20 H20B 110(2)
H20A C20 H20B 104(3)
C22 C21 C20 113.8(3)
C22 C21 H21A 106(2)
C20 C21 H21A 111(2)
C22 C21 H21B 105(2)
C20 C21 H21B 111(2)
H21A C21 H21B 109(3)
C23 C22 C21 113.0(3)
C23 C22 H22A 106(2)
C21 C22 H22A 114(2)
C23 C22 H22B 105(2)
C21 C22 H22B 110(2)
H22A C22 H22B 107(3)
C22 C23 C24 113.2(3)
C22 C23 H23A 106(2)
C24 C23 H23A 110(2)
C22 C23 H23B 110.0(19)
C24 C23 H23B 110(2)
H23A C23 H23B 107(3)
N1 C24 C23 111.7(3)
N1 C24 H24A 113(2)
C23 C24 H24A 110(2)
N1 C24 H24B 109.8(19)
C23 C24 H24B 110.9(19)
H24A C24 H24B 101(3)
C3 C25 C26 118.0(3)
C3 C25 H25 121(2)
C26 C25 H25 121(2)
C25 C26 C27 119.5(3)
C25 C26 H26 119.1(18)
C27 C26 H26 121.3(17)
C5 C27 C26 118.5(3)
C5 C27 H27 120(2)
C26 C27 H27 122(2)
C29 C28 C15 118.3(3)
C29 C28 H28 122.3(19)
C15 C28 H28 119.3(19)
C28 C29 C30 119.6(3)
C28 C29 H29 117(2)
C30 C29 H29 124(2)
C29 C30 C17 118.7(3)
C29 C30 H30 122(2)
C17 C30 H30 119(2)
C32 N31 C36 111.8(2)
C32 N31 C40 104.9(2)
C36 N31 C40 111.9(2)
C32 N31 C44 111.6(2)
C36 N31 C44 104.7(2)
C40 N31 C44 112.2(2)
N31 C32 C33 116.4(3)
N31 C32 H32A 107(2)
C33 C32 H32A 114.8(19)
N31 C32 H32B 105.3(18)
C33 C32 H32B 110.1(17)
H32A C32 H32B 102(3)
C32 C33 C34 109.0(3)
C32 C33 H33A 113(2)
C34 C33 H33A 107(2)
C32 C33 H33B 113(2)
C34 C33 H33B 106(2)
H33A C33 H33B 108(3)
C35 C34 C33 112.0(3)
C35 C34 H34A 111(2)
C33 C34 H34A 108(2)
C35 C34 H34B 108(2)
C33 C34 H34B 111(3)
H34A C34 H34B 106(3)
C34 C35 H35A 112.5(19)
C34 C35 H35B 110(3)
H35A C35 H35B 109(4)
C34 C35 H35C 113(2)
H35A C35 H35C 104(3)
H35B C35 H35C 107(4)
C37 C36 N31 116.5(3)
C37 C36 H36A 109.9(18)
N31 C36 H36A 104.0(19)
C37 C36 H36B 108.3(18)
N31 C36 H36B 104.2(19)
H36A C36 H36B 114(3)
C36 C37 C38 109.2(3)
C36 C37 H37A 113.0(19)
C38 C37 H37A 110.0(19)
C36 C37 H37B 112(2)
C38 C37 H37B 110(3)
H37A C37 H37B 102(3)
C37 C38 C39 111.8(3)
C37 C38 H38A 115(2)
C39 C38 H38A 106(2)
C37 C38 H38B 108(2)
C39 C38 H38B 107(2)
H38A C38 H38B 110(3)
C38 C39 H39A 113(2)
C38 C39 H39B 110(2)
H39A C39 H39B 106(3)
C38 C39 H39C 109(2)
H39A C39 H39C 109(3)
H39B C39 H39C 109(4)
C41 C40 N31 115.4(3)
C41 C40 H40A 109.3(19)
N31 C40 H40A 108.8(19)
C41 C40 H40B 106(2)
N31 C40 H40B 109(2)
H40A C40 H40B 108(3)
C40 C41 C42 110.8(3)
C40 C41 H41A 109(2)
C42 C41 H41A 110(2)
C40 C41 H41B 107(2)
C42 C41 H41B 106(2)
H41A C41 H41B 113(3)
C43 C42 C41 113.4(3)
C43 C42 H42A 116.8(19)
C41 C42 H42A 108(2)
C43 C42 H42B 121(3)
C41 C42 H42B 102(3)
H42A C42 H42B 93(3)
C42 C43 H43A 108(2)
C42 C43 H43B 111(3)
H43A C43 H43B 114(4)
C42 C43 H43C 112(3)
H43A C43 H43C 93(4)
H43B C43 H43C 118(4)
C45 C44 N31 116.3(3)
C45 C44 H44A 108(2)
N31 C44 H44A 107.9(19)
C45 C44 H44B 110.8(18)
N31 C44 H44B 106.4(18)
H44A C44 H44B 107(3)
C44 C45 C46 110.2(3)
C44 C45 H45A 110.4(19)
C46 C45 H45A 110.1(18)
C44 C45 H45B 109(2)
C46 C45 H45B 111.1(19)
H45A C45 H45B 106(3)
C47 C46 C45 114.1(3)
C47 C46 H46A 115(3)
C45 C46 H46A 109(3)
C47 C46 H46B 109(2)
C45 C46 H46B 108(2)
H46A C46 H46B 102(3)
C46 C47 H47A 117(2)
C46 C47 H47B 110(2)
H47A C47 H47B 103(4)
C46 C47 H47C 118(3)
H47A C47 H47C 106(3)
H47B C47 H47C 102(3)
H1S O1S H2S 104(4)

loop_
_geom_bond_atom_site_label_1
_geom_bond_atom_site_label_2
_geom_bond_distance
O1BE C1BE 1.271(4)
O2BE C1BE 1.277(4)
C1BE C2BE 1.519(5)
C2BE C7BE 1.378(5)
C2BE C3BE 1.391(5)
C3BE C4BE 1.384(6)
C3BE H3BE 0.90(4)
C4BE C5BE 1.361(6)
C4BE H4BE 0.93(5)
C5BE C6BE 1.388(5)
C5BE H5BE 0.91(4)
C6BE C7BE 1.385(6)
C6BE H6BE 0.88(4)
C7BE H7BE 0.93(4)
N1 C2 1.327(4)
N1 C24 1.465(4)
N1 H1 0.8800
C2 O1 1.231(4)
C2 C3 1.524(4)
C3 N4 1.343(4)
C3 C25 1.388(5)
N4 C5 1.345(4)
C5 C27 1.391(5)
C5 C6 1.514(5)
C6 O2 1.235(4)
C6 N7 1.329(4)
N7 C8 1.449(4)
N7 H7 0.73(4)
C8 C9 1.524(5)
C8 H8A 1.00(4)
C8 H8B 0.99(4)
C9 C10 1.527(5)
C9 H9A 0.98(3)
C9 H9B 0.90(4)
C10 C11 1.538(5)
C10 H10A 0.91(4)
C10 H10B 0.96(4)
C11 C12 1.525(5)
C11 H11A 1.03(3)
C11 H11B 0.95(5)
C12 N13 1.459(4)
C12 H12A 1.05(3)
C12 H12B 0.96(4)
N13 C14 1.341(4)
N13 H13 0.89(4)
C14 O3 1.236(4)
C14 C15 1.513(4)
C15 N16 1.344(4)
C15 C28 1.386(4)
N16 C17 1.341(4)
C17 C30 1.388(5)
C17 C18 1.515(5)
C18 O4 1.237(4)
C18 N19 1.348(4)
N19 C20 1.459(4)
N19 H19 0.89(4)
C20 C21 1.533(5)
C20 H20A 1.10(4)
C20 H20B 1.04(5)
C21 C22 1.523(5)
C21 H21A 1.01(4)
C21 H21B 0.98(4)
C22 C23 1.516(5)
C22 H22A 0.92(4)
C22 H22B 0.95(4)
C23 C24 1.518(5)
C23 H23A 1.03(5)
C23 H23B 0.99(3)
C24 H24A 0.94(4)
C24 H24B 0.96(3)
C25 C26 1.391(5)
C25 H25 0.99(4)
C26 C27 1.393(5)
C26 H26 1.03(3)
C27 H27 0.95(4)
C28 C29 1.380(5)
C28 H28 1.05(4)
C29 C30 1.381(5)
C29 H29 0.97(4)
C30 H30 0.87(4)
N31 C32 1.518(4)
N31 C36 1.523(4)
N31 C40 1.524(4)
N31 C44 1.525(4)
C32 C33 1.520(5)
C32 H32A 0.97(4)
C32 H32B 1.06(3)
C33 C34 1.527(5)
C33 H33A 1.05(4)
C33 H33B 0.93(4)
C34 C35 1.524(5)
C34 H34A 0.97(4)
C34 H34B 1.05(4)
C35 H35A 1.13(4)
C35 H35B 0.81(5)
C35 H35C 1.05(4)
C36 C37 1.516(5)
C36 H36A 1.01(3)
C36 H36B 0.96(3)
C37 C38 1.516(5)
C37 H37A 0.95(3)
C37 H37B 0.91(4)
C38 C39 1.524(5)
C38 H38A 0.92(4)
C38 H38B 0.97(4)
C39 H39A 0.94(4)
C39 H39B 1.03(4)
C39 H39C 0.90(4)
C40 C41 1.514(5)
C40 H40A 0.98(3)
C40 H40B 1.00(4)
C41 C42 1.540(5)
C41 H41A 0.94(4)
C41 H41B 1.03(4)
C42 C43 1.528(5)
C42 H42A 0.96(4)
C42 H42B 1.03(5)
C43 H43A 1.13(5)
C43 H43B 0.90(5)
C43 H43C 0.90(6)
C44 C45 1.515(5)
C44 H44A 0.97(4)
C44 H44B 1.04(3)
C45 C46 1.540(5)
C45 H45A 1.06(4)
C45 H45B 0.99(4)
C46 C47 1.521(6)
C46 H46A 0.94(5)
C46 H46B 0.98(5)
C47 H47A 0.98(4)
C47 H47B 1.00(5)
C47 H47C 1.07(5)
O1S H1S 0.85(4)
O1S H2S 0.88(6)

loop_
_geom_hbond_atom_site_label_D
_geom_hbond_atom_site_label_H
_geom_hbond_atom_site_label_A
_geom_hbond_distance_DH
_geom_hbond_distance_HA
_geom_hbond_distance_DA
_geom_hbond_angle_DHA
_geom_hbond_site_symmetry_A
N1 H1 O1BE 0.88 2.12 2.903(4) 147.5 .
N7 H7 O1BE 0.73(4) 2.13(4) 2.830(4) 162(4) .
N13 H13 O2BE 0.89(4) 2.02(4) 2.875(4) 161(3) .
N19 H19 O2BE 0.89(4) 2.00(4) 2.861(4) 165(4) .
O1S H1S O4 0.85(4) 1.98(4) 2.791(4) 158(4) 3_445
O1S H2S O1 0.88(6) 1.90(6) 2.764(3) 164(5) 4_445
C5BE H5BE O1BE 0.91(4) 2.36(4) 3.173(5) 148(3) 1_556
C5BE H5BE O2BE 0.91(4) 2.50(4) 3.349(5) 155(3) 1_556

loop_
_geom_torsion_atom_site_label_1
_geom_torsion_atom_site_label_2
_geom_torsion_atom_site_label_3
_geom_torsion_atom_site_label_4
_geom_torsion
O1BE C1BE C2BE C7BE -175.9(3)
O2BE C1BE C2BE C7BE 1.8(5)
O1BE C1BE C2BE C3BE 1.5(5)
O2BE C1BE C2BE C3BE 179.3(3)
C7BE C2BE C3BE C4BE 2.3(5)
C1BE C2BE C3BE C4BE -175.1(3)
C2BE C3BE C4BE C5BE -0.3(6)
C3BE C4BE C5BE C6BE -1.2(6)
C4BE C5BE C6BE C7BE 0.7(6)
C3BE C2BE C7BE C6BE -2.9(5)
C1BE C2BE C7BE C6BE 174.6(3)
C5BE C6BE C7BE C2BE 1.4(6)
C24 N1 C2 O1 1.0(6)
C24 N1 C2 C3 -177.0(3)
O1 C2 C3 N4 172.0(3)
N1 C2 C3 N4 -9.9(4)
O1 C2 C3 C25 -8.1(5)
N1 C2 C3 C25 170.0(3)
C25 C3 N4 C5 0.7(5)
C2 C3 N4 C5 -179.5(3)
C3 N4 C5 C27 0.1(5)
C3 N4 C5 C6 -178.7(3)
N4 C5 C6 O2 -170.1(3)
C27 C5 C6 O2 11.1(5)
N4 C5 C6 N7 11.1(4)
C27 C5 C6 N7 -167.7(3)
O2 C6 N7 C8 -2.2(6)
C5 C6 N7 C8 176.5(3)
C6 N7 C8 C9 124.9(4)
N7 C8 C9 C10 161.2(3)
C8 C9 C10 C11 -82.7(4)
C9 C10 C11 C12 -78.9(4)
C10 C11 C12 N13 168.4(3)
C11 C12 N13 C14 105.8(4)
C12 N13 C14 O3 0.0(5)
C12 N13 C14 C15 -179.6(3)
O3 C14 C15 N16 175.7(3)
N13 C14 C15 N16 -4.6(4)
O3 C14 C15 C28 -4.1(5)
N13 C14 C15 C28 175.6(3)
C28 C15 N16 C17 -0.2(5)
C14 C15 N16 C17 180.0(3)
C15 N16 C17 C30 -0.3(5)
C15 N16 C17 C18 179.3(3)
N16 C17 C18 O4 179.3(3)
C30 C17 C18 O4 -1.0(5)
N16 C17 C18 N19 -0.1(4)
C30 C17 C18 N19 179.5(3)
O4 C18 N19 C20 -2.0(5)
C17 C18 N19 C20 177.5(3)
C18 N19 C20 C21 94.1(4)
N19 C20 C21 C22 69.1(4)
C20 C21 C22 C23 67.5(4)
C21 C22 C23 C24 177.0(3)
C2 N1 C24 C23 101.7(4)
C22 C23 C24 N1 153.6(3)
N4 C3 C25 C26 -0.7(5)
C2 C3 C25 C26 179.4(3)
C3 C25 C26 C27 0.0(5)
N4 C5 C27 C26 -0.8(5)
C6 C5 C27 C26 177.9(3)
C25 C26 C27 C5 0.8(5)
N16 C15 C28 C29 1.2(5)
C14 C15 C28 C29 -179.0(3)
C15 C28 C29 C30 -1.6(5)
C28 C29 C30 C17 1.0(5)
N16 C17 C30 C29 -0.1(5)
C18 C17 C30 C29 -179.7(3)
C36 N31 C32 C33 61.3(4)
C40 N31 C32 C33 -177.3(3)
C44 N31 C32 C33 -55.6(4)
N31 C32 C33 C34 -177.2(3)
C32 C33 C34 C35 -178.0(3)
C32 N31 C36 C37 62.1(4)
C40 N31 C36 C37 -55.3(4)
C44 N31 C36 C37 -177.0(3)
N31 C36 C37 C38 -179.9(3)
C36 C37 C38 C39 -177.0(3)
C32 N31 C40 C41 -178.7(3)
C36 N31 C40 C41 -57.3(4)
C44 N31 C40 C41 60.0(4)
N31 C40 C41 C42 -174.3(3)
C40 C41 C42 C43 -64.7(4)
C32 N31 C44 C45 -60.7(4)
C36 N31 C44 C45 178.3(3)
C40 N31 C44 C45 56.7(4)
N31 C44 C45 C46 180.0(3)
C44 C45 C46 C47 -62.7(4)
